data_4105482
loop_
_publ_author_name
'Shao-Liang Zheng'
'Yizhong Wang'
'Zhipeng Yu'
'Qing Lin'
'Philip Coppens'

_publ_section_title
;
 Direct Observation of a Photoinduced Nonstabilized Nitrile Imine
 Structure in the Solid State
;
_journal_name_full 'Journal of the American Chemical Society'
_journal_page_first 18036
_journal_page_last 18037
_journal_paper_doi 10.1021/ja9094523
_journal_volume 131
_journal_year 2009
_chemical_formula_moiety 'C28 H22 N8 O6 Zn'
_chemical_formula_sum 'C28 H22 N8 O6 Zn'
_chemical_formula_weight 631.91
_chemical_name_common Zn(C6H5-CN4-C6H4CO2)2(H2O)2
_chemical_name_systematic
; 
 ? 
;
_space_group_IT_number 15
_symmetry_cell_setting monoclinic
_symmetry_space_group_name_Hall '-C 2yc'
_symmetry_space_group_name_H-M 'C 1 2/c 1'
_atom_sites_solution_hydrogens geom
_atom_sites_solution_primary direct
_atom_sites_solution_secondary difmap
_audit_creation_method SHELXL-97
_cell_angle_alpha 90.00
_cell_angle_beta 105.356(2)
_cell_angle_gamma 90.00
_cell_formula_units_Z 4
_cell_length_a 43.572(4)
_cell_length_b 5.0329(5)
_cell_length_c 12.2533(11)
_cell_measurement_reflns_used 365
_cell_measurement_temperature 90(2)
_cell_measurement_theta_max 25
_cell_measurement_theta_min 2.5
_cell_volume 2591.1(4)
_computing_cell_refinement 'Bruker Saint v7.23A (Bruker, 2005)'
_computing_data_collection 'APEX2 (Bruker, 2004)'
_computing_data_reduction 'Bruker Saint v7.23A (Bruker, 2005)'
_computing_molecular_graphics 'Bruker SHELXTL'
_computing_publication_material 'Bruker SHELXTL'
_computing_structure_refinement 'SHELXL-97 (Sheldrick, 1997)'
_computing_structure_solution 'SHELXS-97 (Sheldrick, 1997)'
_diffrn_ambient_temperature 90(2)
_diffrn_detector_area_resol_mean 8.33
_diffrn_measured_fraction_theta_full 0.999
_diffrn_measured_fraction_theta_max 0.999
_diffrn_measurement_device_type 'Bruker SMART APEX2'
_diffrn_measurement_method \wand\f-scans
_diffrn_radiation_monochromator graphite
_diffrn_radiation_probe x-ray
_diffrn_radiation_type MoK\a
_diffrn_radiation_wavelength 0.71073
_diffrn_reflns_av_R_equivalents 0.0303
_diffrn_reflns_av_sigmaI/netI 0.0247
_diffrn_reflns_limit_h_max 55
_diffrn_reflns_limit_h_min -55
_diffrn_reflns_limit_k_max 6
_diffrn_reflns_limit_k_min -6
_diffrn_reflns_limit_l_max 15
_diffrn_reflns_limit_l_min -15
_diffrn_reflns_number 12035
_diffrn_reflns_theta_full 27.14
_diffrn_reflns_theta_max 27.14
_diffrn_reflns_theta_min 1.94
_diffrn_source rotating-anode
_diffrn_source_type 'RIGAKU RU-2000BEH'
_exptl_absorpt_coefficient_mu 1.011
_exptl_absorpt_correction_T_max 0.9900
_exptl_absorpt_correction_T_min 0.9512
_exptl_absorpt_correction_type multi-scan
_exptl_absorpt_process_details 'SADABS 2004/1 (Bruker, 2004)'
_exptl_crystal_colour colorless
_exptl_crystal_density_diffrn 1.620
_exptl_crystal_description Needle
_exptl_crystal_F_000 1296
_exptl_crystal_size_max 0.05
_exptl_crystal_size_mid 0.02
_exptl_crystal_size_min 0.01
_refine_diff_density_max 0.835
_refine_diff_density_min -0.788
_refine_diff_density_rms 0.073
_refine_ls_extinction_method none
_refine_ls_goodness_of_fit_ref 1.104
_refine_ls_hydrogen_treatment mixed
_refine_ls_matrix_type full
_refine_ls_number_parameters 203
_refine_ls_number_reflns 2863
_refine_ls_number_restraints 2
_refine_ls_restrained_S_all 1.104
_refine_ls_R_factor_all 0.0399
_refine_ls_R_factor_gt 0.0312
_refine_ls_shift/su_max 0.001
_refine_ls_shift/su_mean 0.000
_refine_ls_structure_factor_coef Fsqd
_refine_ls_weighting_details 'calc w=1/[\s^2^(Fo^2^)+(0.0418P)^2^+3.4420P] where P=(Fo^2^+2Fc^2^)/3'
_refine_ls_weighting_scheme calc
_refine_ls_wR_factor_gt 0.0778
_refine_ls_wR_factor_ref 0.0828
_reflns_number_gt 2506
_reflns_number_total 2863
_reflns_threshold_expression >2sigma(I)
_cod_data_source_file ja9094523_si_001.cif
_cod_data_source_block Zn(C6H5-CN4-C6H4CO2)2(H2O)2
_cod_database_code 4105482

loop_
_symmetry_equiv_pos_as_xyz
'x, y, z'
'-x, y, -z+1/2'
'x+1/2, y+1/2, z'
'-x+1/2, y+1/2, -z+1/2'
'-x, -y, -z'
'x, -y, z-1/2'
'-x+1/2, -y+1/2, -z'
'x+1/2, -y+1/2, z-1/2'

loop_
_atom_site_label
_atom_site_type_symbol
_atom_site_fract_x
_atom_site_fract_y
_atom_site_fract_z
_atom_site_U_iso_or_equiv
_atom_site_adp_type
_atom_site_occupancy
_atom_site_symmetry_multiplicity
_atom_site_calc_flag
_atom_site_refinement_flags
Zn1 Zn 0.0000 -0.42256(6) -0.2500 0.01606(10) Uani 1 2 d S
O1 O 0.03577(3) -0.1612(3) -0.20838(11) 0.0162(3) Uani 1 1 d .
O1W O -0.01718(3) -0.7023(3) -0.16767(12) 0.0197(3) Uani 1 1 d D
O2 O 0.02259(3) -0.2480(3) -0.05009(11) 0.0185(3) Uani 1 1 d .
N2 N 0.16195(4) 0.9802(3) 0.14670(12) 0.0143(3) Uani 1 1 d .
N3 N 0.15552(4) 0.9371(3) 0.24585(13) 0.0178(3) Uani 1 1 d .
N1 N 0.14577(4) 0.8238(3) 0.06340(13) 0.0154(3) Uani 1 1 d .
N4 N 0.13424(4) 0.7460(3) 0.22774(13) 0.0186(3) Uani 1 1 d .
C2 C 0.06265(4) 0.0836(4) -0.04493(15) 0.0144(4) Uani 1 1 d .
C8 C 0.12845(4) 0.6796(4) 0.11634(15) 0.0144(4) Uani 1 1 d .
C1 C 0.03899(4) -0.1215(4) -0.10188(15) 0.0150(4) Uani 1 1 d .
C12 C 0.22725(4) 1.5530(4) 0.10222(16) 0.0187(4) Uani 1 1 d .
H12A H 0.2422 1.6816 0.0922 0.022 Uiso 1 1 calc R
C5 C 0.10600(4) 0.4734(4) 0.06086(15) 0.0142(4) Uani 1 1 d .
C9 C 0.18409(4) 1.1760(4) 0.13128(15) 0.0143(4) Uani 1 1 d .
C14 C 0.19748(4) 1.3489(4) 0.22009(15) 0.0167(4) Uani 1 1 d .
H14A H 0.1919 1.3376 0.2898 0.020 Uiso 1 1 calc R
C7 C 0.06335(5) 0.1710(4) 0.06352(16) 0.0185(4) Uani 1 1 d .
H7A H 0.0489 0.0978 0.1013 0.022 Uiso 1 1 calc R
C6 C 0.08485(5) 0.3633(4) 0.11696(16) 0.0186(4) Uani 1 1 d .
H6A H 0.0853 0.4202 0.1913 0.022 Uiso 1 1 calc R
C4 C 0.10535(4) 0.3877(4) -0.04792(16) 0.0166(4) Uani 1 1 d .
H4A H 0.1195 0.4630 -0.0864 0.020 Uiso 1 1 calc R
C3 C 0.08397(4) 0.1922(4) -0.10012(15) 0.0166(4) Uani 1 1 d .
H3A H 0.0838 0.1321 -0.1737 0.020 Uiso 1 1 calc R
C13 C 0.21912(5) 1.5377(4) 0.20439(16) 0.0185(4) Uani 1 1 d .
H13A H 0.2285 1.6573 0.2639 0.022 Uiso 1 1 calc R
C11 C 0.21339(5) 1.3797(4) 0.01492(16) 0.0191(4) Uani 1 1 d .
H11A H 0.2189 1.3913 -0.0549 0.023 Uiso 1 1 calc R
C10 C 0.19159(4) 1.1896(4) 0.02822(15) 0.0172(4) Uani 1 1 d .
H10A H 0.1820 1.0718 -0.0317 0.021 Uiso 1 1 calc R
H1WA H -0.0258(7) -0.839(5) -0.202(3) 0.054(9) Uiso 1 1 d D
H1WB H -0.0194(8) -0.705(7) -0.1011(18) 0.064(10) Uiso 1 1 d D

loop_
_atom_site_aniso_label
_atom_site_aniso_U_11
_atom_site_aniso_U_22
_atom_site_aniso_U_33
_atom_site_aniso_U_23
_atom_site_aniso_U_13
_atom_site_aniso_U_12
Zn1 0.01715(16) 0.01162(16) 0.01960(17) 0.000 0.00519(12) 0.000
O1 0.0202(6) 0.0154(6) 0.0115(6) -0.0029(5) 0.0014(5) -0.0003(5)
O1W 0.0307(8) 0.0153(7) 0.0134(7) -0.0018(6) 0.0062(6) -0.0049(6)
O2 0.0216(6) 0.0170(7) 0.0161(7) 0.0009(5) 0.0036(5) -0.0036(5)
N2 0.0163(7) 0.0182(8) 0.0077(7) -0.0011(6) 0.0022(6) -0.0015(6)
N3 0.0219(8) 0.0221(8) 0.0103(7) -0.0003(6) 0.0058(6) -0.0042(7)
N1 0.0175(7) 0.0167(8) 0.0106(7) -0.0013(6) 0.0015(6) -0.0014(6)
N4 0.0215(8) 0.0219(8) 0.0123(8) -0.0028(6) 0.0044(6) -0.0048(7)
C2 0.0172(8) 0.0142(8) 0.0112(8) 0.0003(7) 0.0028(7) 0.0013(7)
C8 0.0158(8) 0.0167(9) 0.0105(8) 0.0005(7) 0.0030(7) 0.0009(7)
C1 0.0164(8) 0.0138(9) 0.0133(8) 0.0006(7) 0.0012(7) 0.0033(7)
C12 0.0192(9) 0.0184(9) 0.0186(9) 0.0037(8) 0.0050(7) -0.0016(7)
C5 0.0167(8) 0.0148(8) 0.0101(8) 0.0008(7) 0.0018(7) 0.0005(7)
C9 0.0153(8) 0.0153(9) 0.0118(8) 0.0005(7) 0.0028(7) 0.0006(7)
C14 0.0196(9) 0.0200(9) 0.0104(8) -0.0005(7) 0.0040(7) -0.0003(7)
C7 0.0228(9) 0.0201(9) 0.0138(9) -0.0002(7) 0.0069(7) -0.0045(8)
C6 0.0232(9) 0.0219(10) 0.0118(8) -0.0027(7) 0.0067(7) -0.0033(8)
C4 0.0171(8) 0.0208(9) 0.0122(8) 0.0008(7) 0.0046(7) -0.0008(7)
C3 0.0196(9) 0.0199(9) 0.0100(8) -0.0010(7) 0.0034(7) 0.0008(7)
C13 0.0210(9) 0.0199(10) 0.0135(9) -0.0008(7) 0.0024(7) -0.0021(8)
C11 0.0216(9) 0.0244(10) 0.0121(9) 0.0031(7) 0.0057(7) 0.0017(8)
C10 0.0209(9) 0.0205(9) 0.0097(8) -0.0003(7) 0.0030(7) 0.0004(8)

loop_
_atom_type_symbol
_atom_type_description
_atom_type_scat_dispersion_real
_atom_type_scat_dispersion_imag
_atom_type_scat_source
C C 0.0033 0.0016 'International Tables Vol C Tables 4.2.6.8 and 6.1.1.4'
H H 0.0000 0.0000 'International Tables Vol C Tables 4.2.6.8 and 6.1.1.4'
N N 0.0061 0.0033 'International Tables Vol C Tables 4.2.6.8 and 6.1.1.4'
O O 0.0106 0.0060 'International Tables Vol C Tables 4.2.6.8 and 6.1.1.4'
Zn Zn 0.2839 1.4301 'International Tables Vol C Tables 4.2.6.8 and 6.1.1.4'

loop_
_geom_angle_atom_site_label_1
_geom_angle_atom_site_label_2
_geom_angle_atom_site_label_3
_geom_angle
_geom_angle_site_symmetry_1
_geom_angle_site_symmetry_3
O1W Zn1 O1W 89.93(8) 2_554 .
O1W Zn1 O1 102.84(6) 2_554 .
O1W Zn1 O1 135.12(6) . .
O1W Zn1 O1 135.12(6) 2_554 2_554
O1W Zn1 O1 102.84(6) . 2_554
O1 Zn1 O1 97.74(8) . 2_554
C1 O1 Zn1 103.22(11) . .
Zn1 O1W H1WA 121(2) . .
Zn1 O1W H1WB 131(2) . .
H1WA O1W H1WB 108(3) . .
N1 N2 N3 113.88(15) . .
N1 N2 C9 123.08(15) . .
N3 N2 C9 123.04(15) . .
N4 N3 N2 105.92(14) . .
C8 N1 N2 101.63(15) . .
N3 N4 C8 106.49(15) . .
C7 C2 C3 119.28(17) . .
C7 C2 C1 120.11(16) . .
C3 C2 C1 120.61(16) . .
N1 C8 N4 112.07(16) . .
N1 C8 C5 123.69(16) . .
N4 C8 C5 124.24(16) . .
O2 C1 O1 120.74(17) . .
O2 C1 C2 122.12(16) . .
O1 C1 C2 117.13(16) . .
C11 C12 C13 119.77(18) . .
C11 C12 H12A 120.1 . .
C13 C12 H12A 120.1 . .
C4 C5 C6 119.80(17) . .
C4 C5 C8 120.34(16) . .
C6 C5 C8 119.85(16) . .
C10 C9 C14 121.91(17) . .
C10 C9 N2 119.03(16) . .
C14 C9 N2 119.06(16) . .
C13 C14 C9 118.58(17) . .
C13 C14 H14A 120.7 . .
C9 C14 H14A 120.7 . .
C6 C7 C2 120.87(17) . .
C6 C7 H7A 119.6 . .
C2 C7 H7A 119.6 . .
C7 C6 C5 119.65(17) . .
C7 C6 H6A 120.2 . .
C5 C6 H6A 120.2 . .
C3 C4 C5 120.05(17) . .
C3 C4 H4A 120.0 . .
C5 C4 H4A 120.0 . .
C4 C3 C2 120.34(17) . .
C4 C3 H3A 119.8 . .
C2 C3 H3A 119.8 . .
C14 C13 C12 120.48(18) . .
C14 C13 H13A 119.8 . .
C12 C13 H13A 119.8 . .
C10 C11 C12 120.93(17) . .
C10 C11 H11A 119.5 . .
C12 C11 H11A 119.5 . .
C9 C10 C11 118.33(17) . .
C9 C10 H10A 120.8 . .
C11 C10 H10A 120.8 . .

loop_
_geom_bond_atom_site_label_1
_geom_bond_atom_site_label_2
_geom_bond_distance
_geom_bond_site_symmetry_2
Zn1 O1W 1.9902(14) 2_554
Zn1 O1W 1.9902(14) .
Zn1 O1 1.9993(13) .
Zn1 O1 1.9993(13) 2_554
O1 C1 1.291(2) .
O1W H1WA 0.841(18) .
O1W H1WB 0.847(18) .
O2 C1 1.248(2) .
N2 N1 1.333(2) .
N2 N3 1.335(2) .
N2 C9 1.426(2) .
N3 N4 1.314(2) .
N1 C8 1.333(2) .
N4 C8 1.362(2) .
C2 C7 1.392(3) .
C2 C3 1.397(2) .
C2 C1 1.495(3) .
C8 C5 1.464(3) .
C12 C11 1.388(3) .
C12 C13 1.390(3) .
C12 H12A 0.9500 .
C5 C4 1.394(3) .
C5 C6 1.402(3) .
C9 C10 1.387(2) .
C9 C14 1.395(3) .
C14 C13 1.387(3) .
C14 H14A 0.9500 .
C7 C6 1.385(3) .
C7 H7A 0.9500 .
C6 H6A 0.9500 .
C4 C3 1.389(3) .
C4 H4A 0.9500 .
C3 H3A 0.9500 .
C13 H13A 0.9500 .
C11 C10 1.388(3) .
C11 H11A 0.9500 .
C10 H10A 0.9500 .

loop_
_geom_hbond_atom_site_label_D
_geom_hbond_atom_site_label_H
_geom_hbond_atom_site_label_A
_geom_hbond_distance_DH
_geom_hbond_distance_HA
_geom_hbond_distance_DA
_geom_hbond_angle_DHA
_geom_hbond_site_symmetry_A
O1W H1WA O1 0.841(18) 1.944(19) 2.7650(19) 165(3) 2_544
O1W H1WB O2 0.847(18) 1.909(19) 2.752(2) 173(3) 5_545
